data_7037229
loop_
_publ_author_name
'Henckel, Danielle A.'
'Lin, Yuting F.'
'McCormick, Theresa M.'
'Kaminsky, Werner'
'Cossairt, Brandi M.'

_publ_section_title
;
 A doubly deprotonated diimine dioximate metalloligand as a synthon for
 multimetallic complex assembly.
;
_journal_issue 24
_journal_name_full 'Dalton transactions (Cambridge, England : 2003)'
_journal_page_first 10068
_journal_page_last 10075
_journal_paper_doi 10.1039/c5dt03650j
_journal_volume 45
_journal_year 2016
_chemical_absolute_configuration ad
_chemical_formula_moiety 'C18 H28 Br2 Co N8 O2 Zn, Cl O4'
_chemical_formula_sum 'C18 H28 Br2 Cl Co N8 O6 Zn'
_chemical_formula_weight 772.05
_chemical_name_common dh_160
_chemical_name_systematic
;
Complex 2
;
_space_group_IT_number 7
_symmetry_cell_setting monoclinic
_symmetry_Int_Tables_number 7
_symmetry_space_group_name_Hall 'P -2yc'
_symmetry_space_group_name_H-M 'P 1 c 1'
_atom_sites_solution_hydrogens geom
_atom_sites_solution_primary direct
_atom_sites_solution_secondary difmap
_audit_conform_dict_location ftp://ftp.iucr.org/pub/cif_core.dic
_audit_conform_dict_name cif_core.dic
_audit_conform_dict_version 2.4
_audit_creation_date 2013-07-23T12:51:05-00:00
_audit_creation_method 'WinGX routine CIF_UPDATE'
_audit_update_record
;
2015-10-27 deposited with the CCDC.
2015-11-13 downloaded from the CCDC.
;
_cell_angle_alpha 90
_cell_angle_beta 102.334(9)
_cell_angle_gamma 90
_cell_formula_units_Z 4
_cell_length_a 17.567(3)
_cell_length_b 10.0243(16)
_cell_length_c 15.749(3)
_cell_measurement_reflns_used 326
_cell_measurement_temperature 100(2)
_cell_measurement_theta_max 20
_cell_measurement_theta_min 3
_cell_volume 2709.3(8)
_computing_cell_refinement 'SAINT (Bruker, 2007)'
_computing_data_collection 'APEX2 (Bruker, 2007)'
_computing_data_reduction 'SAINT (Bruker, 2007)'
_computing_molecular_graphics 'ORTEP-3 for Windows (Farrugia, 1997)'
_computing_publication_material 'SHELXL-97 (Sheldrick, 1997)'
_computing_structure_refinement 'SHELXL-97 (Sheldrick, 2008)'
_computing_structure_solution 'SHELXS97 (Sheldrick, 1997)'
_diffrn_ambient_temperature 100(2)
_diffrn_measured_fraction_theta_full 1
_diffrn_measured_fraction_theta_max 0.998
_diffrn_measurement_device_type 'Bruker APEXII CCD area-detector'
_diffrn_measurement_method '\f and \w scans'
_diffrn_radiation_monochromator graphite
_diffrn_radiation_type MoK\a
_diffrn_radiation_wavelength 0.71073
_diffrn_reflns_av_R_equivalents 0.0536
_diffrn_reflns_av_unetI/netI 0.0388
_diffrn_reflns_limit_h_max 23
_diffrn_reflns_limit_h_min -23
_diffrn_reflns_limit_k_max 13
_diffrn_reflns_limit_k_min -13
_diffrn_reflns_limit_l_max 21
_diffrn_reflns_limit_l_min -21
_diffrn_reflns_number 123719
_diffrn_reflns_theta_full 25
_diffrn_reflns_theta_max 28.39
_diffrn_reflns_theta_min 2.03
_diffrn_source 'fine-focus sealed tube'
_exptl_absorpt_coefficient_mu 4.595
_exptl_absorpt_correction_T_max 0.9457
_exptl_absorpt_correction_T_min 0.7927
_exptl_absorpt_correction_type multi-scan
_exptl_absorpt_process_details '(SADABS; Bruker, 2007)'
_exptl_crystal_colour orange
_exptl_crystal_density_diffrn 1.893
_exptl_crystal_density_method 'not measured'
_exptl_crystal_description prism
_exptl_crystal_F_000 1536
_exptl_crystal_size_max 0.1
_exptl_crystal_size_mid 0.05
_exptl_crystal_size_min 0.02
_refine_diff_density_max 1.256
_refine_diff_density_min -1.103
_refine_diff_density_rms 0.087
_refine_ls_abs_structure_details 'Flack H D (1983), Acta Cryst. A39, 876-881'
_refine_ls_abs_structure_Flack 0.102(5)
_refine_ls_extinction_method none
_refine_ls_goodness_of_fit_ref 1.013
_refine_ls_hydrogen_treatment constr
_refine_ls_matrix_type full
_refine_ls_number_parameters 741
_refine_ls_number_reflns 13533
_refine_ls_number_restraints 83
_refine_ls_restrained_S_all 1.014
_refine_ls_R_factor_all 0.0468
_refine_ls_R_factor_gt 0.0337
_refine_ls_shift/su_max 0.003
_refine_ls_shift/su_mean 0
_refine_ls_structure_factor_coef Fsqd
_refine_ls_weighting_details 'calc w=1/[\s^2^(Fo^2^)+(0.0193P)^2^+4.0205P] where P=(Fo^2^+2Fc^2^)/3'
_refine_ls_weighting_scheme calc
_refine_ls_wR_factor_gt 0.0621
_refine_ls_wR_factor_ref 0.0666
_reflns_number_gt 11634
_reflns_number_total 13533
_reflns_threshold_expression >2\s(I)
_cod_data_source_file c5dt03650j2.cif
_cod_data_source_block dh_160_0ma
_cod_depositor_comments 'Adding full bibliography for 7037228--7037238.cif.'
_cod_original_sg_symbol_H-M 'P c'
_cod_database_code 7037229

loop_
_symmetry_equiv_pos_as_xyz
'x, y, z'
'x, -y, z+1/2'

loop_
_atom_site_label
_atom_site_type_symbol
_atom_site_fract_x
_atom_site_fract_y
_atom_site_fract_z
_atom_site_U_iso_or_equiv
_atom_site_adp_type
_atom_site_occupancy
_atom_site_symmetry_multiplicity
_atom_site_calc_flag
_atom_site_refinement_flags
_atom_site_disorder_assembly
_atom_site_disorder_group
C1 C 0.8129(2) 0.8547(3) 0.9771(2) 0.0196(7) Uani 1 1 d . . .
C2 C 0.7785(2) 0.7610(3) 1.0298(2) 0.0202(7) Uani 1 1 d . . .
C3 C 0.7039(2) 0.7531(3) 1.1446(2) 0.0219(8) Uani 1 1 d . . .
H3A H 0.743 0.7051 1.1886 0.026 Uiso 1 1 calc R . .
H3B H 0.6654 0.6874 1.1144 0.026 Uiso 1 1 calc R . .
C4 C 0.6628(3) 0.8586(4) 1.1892(3) 0.0271(9) Uani 1 1 d . . .
H4A H 0.6063 0.8585 1.1633 0.032 Uiso 1 1 calc R . .
H4B H 0.67 0.8378 1.2518 0.032 Uiso 1 1 calc R . .
C5 C 0.6848(2) 1.0993(3) 1.2164(2) 0.0174(7) Uani 1 1 d . . .
C6 C 0.7187(2) 1.2164(3) 1.1830(2) 0.0169(7) Uani 1 1 d . . .
C7 C 0.7141(2) 1.3557(3) 1.2139(2) 0.0194(7) Uani 1 1 d . . .
H7A H 0.6837 1.41 1.1668 0.029 Uiso 1 1 calc R . .
H7B H 0.7667 1.3926 1.2316 0.029 Uiso 1 1 calc R . .
H7C H 0.6887 1.3564 1.2636 0.029 Uiso 1 1 calc R . .
C8 C 0.6430(2) 1.1083(4) 1.2889(2) 0.0218(8) Uani 1 1 d . . .
H8A H 0.6445 1.0214 1.3177 0.033 Uiso 1 1 d R . .
H8B H 0.5887 1.1342 1.2659 0.033 Uiso 1 1 d R . .
H8C H 0.6683 1.1753 1.3309 0.033 Uiso 1 1 d R . .
C9 C 0.7881(2) 0.6144(3) 1.0223(3) 0.0238(8) Uani 1 1 d . . .
H9A H 0.7556 0.5829 0.9675 0.036 Uiso 1 1 calc R . .
H9B H 0.7722 0.5698 1.0711 0.036 Uiso 1 1 calc R . .
H9C H 0.8429 0.594 1.0235 0.036 Uiso 1 1 calc R . .
C10 C 0.8525(3) 0.8150(4) 0.9058(2) 0.0281(9) Uani 1 1 d . . .
H10A H 0.9076 0.8409 0.9213 0.042 Uiso 1 1 calc R . .
H10B H 0.8274 0.8599 0.8518 0.042 Uiso 1 1 calc R . .
H10C H 0.8486 0.7181 0.8974 0.042 Uiso 1 1 calc R . .
N5 N 0.6559(15) 1.0356(18) 1.008(3) 0.0187(15) Uani 0.7111(15) 1 d PDU A 1
N6 N 0.5382(4) 1.0110(6) 0.9298(4) 0.0224(16) Uani 0.7111(15) 1 d PD A 1
C11 C 0.6318(5) 1.1553(11) 0.9660(7) 0.024(2) Uani 0.7111(15) 1 d PD A 1
H11 H 0.6619 1.2348 0.9696 0.029 Uiso 0.7111(15) 1 calc PR A 1
C12 C 0.5573(7) 1.1390(9) 0.9184(8) 0.030(2) Uani 0.7111(15) 1 d PD A 1
H12 H 0.5256 1.2046 0.8844 0.035 Uiso 0.7111(15) 1 calc PR A 1
C13 C 0.5978(7) 0.9517(8) 0.9830(7) 0.022(2) Uani 0.7111(15) 1 d PD A 1
H13 H 0.5982 0.8611 1.0006 0.027 Uiso 0.7111(15) 1 calc PR A 1
C14 C 0.4643(4) 0.9525(6) 0.8947(4) 0.0354(13) Uani 0.7111(15) 1 d PD A 1
H14A H 0.4687 0.8551 0.8982 0.053 Uiso 0.7111(15) 1 calc PR A 1
H14B H 0.4469 0.9795 0.8338 0.053 Uiso 0.7111(15) 1 calc PR A 1
H14C H 0.4263 0.9828 0.928 0.053 Uiso 0.7111(15) 1 calc PR A 1
N5B N 0.652(4) 1.021(5) 1.006(7) 0.0187(15) Uani 0.2889(15) 1 d PD A 2
N6B N 0.5521(14) 1.110(2) 0.9173(16) 0.0224(16) Uani 0.2889(15) 1 d PD A 2
C11B C 0.595(2) 0.924(3) 0.981(2) 0.024(2) Uani 0.2889(15) 1 d PD A 2
H11B H 0.5971 0.8348 1.0019 0.029 Uiso 0.2889(15) 1 calc PR A 2
C12B C 0.5344(17) 0.979(3) 0.9195(17) 0.030(2) Uani 0.2889(15) 1 d PD A 2
H12B H 0.4903 0.9342 0.8863 0.035 Uiso 0.2889(15) 1 calc PR A 2
C13B C 0.6203(13) 1.132(3) 0.9700(18) 0.022(2) Uani 0.2889(15) 1 d PD A 2
H13B H 0.6437 1.2179 0.9807 0.027 Uiso 0.2889(15) 1 calc PR A 2
C14B C 0.5030(9) 1.2087(15) 0.8633(10) 0.0354(13) Uani 0.2889(15) 1 d PD A 2
H14D H 0.535 1.2845 0.853 0.053 Uiso 0.2889(15) 1 calc PR A 2
H14E H 0.4627 1.2396 0.8931 0.053 Uiso 0.2889(15) 1 calc PR A 2
H14F H 0.4784 1.168 0.8076 0.053 Uiso 0.2889(15) 1 calc PR A 2
N7 N 0.8469(10) 0.9821(16) 1.1736(16) 0.0166(12) Uani 0.7111(15) 1 d PD A 1
N8 N 0.9685(4) 1.0139(5) 1.2382(4) 0.0316(14) Uani 0.7111(15) 1 d PD A 1
C15 C 0.8613(4) 0.9167(8) 1.2513(4) 0.0253(15) Uani 0.7111(15) 1 d PD A 1
H15 H 0.8244 0.8661 1.2739 0.03 Uiso 0.7111(15) 1 calc PR A 1
C16 C 0.9364(4) 0.9354(10) 1.2909(5) 0.0287(17) Uani 0.7111(15) 1 d PD A 1
H16 H 0.962 0.9001 1.3455 0.034 Uiso 0.7111(15) 1 calc PR A 1
C17 C 0.9136(4) 1.0404(6) 1.1672(4) 0.0250(14) Uani 0.7111(15) 1 d PD A 1
H17 H 0.9211 1.0928 1.1194 0.03 Uiso 0.7111(15) 1 calc PR A 1
C18 C 1.0492(4) 1.0541(7) 1.2525(5) 0.0444(15) Uani 0.7111(15) 1 d PD A 1
H18A H 1.082 0.9753 1.2513 0.067 Uiso 0.7111(15) 1 calc PR A 1
H18B H 1.0644 1.0981 1.3091 0.067 Uiso 0.7111(15) 1 calc PR A 1
H18C H 1.056 1.1162 1.2066 0.067 Uiso 0.7111(15) 1 calc PR A 1
N7B N 0.857(3) 0.997(4) 1.175(4) 0.0166(12) Uani 0.2889(15) 1 d PD A 2
N8B N 0.9513(7) 0.9415(19) 1.2834(11) 0.0316(14) Uani 0.2889(15) 1 d PD A 2
C15B C 0.9159(10) 1.0864(14) 1.1802(9) 0.0253(15) Uani 0.2889(15) 1 d PD A 2
H15B H 0.9154 1.162 1.1437 0.03 Uiso 0.2889(15) 1 calc PR A 2
C16B C 0.9751(10) 1.0501(16) 1.2454(12) 0.0287(17) Uani 0.2889(15) 1 d PD A 2
H16B H 1.0243 1.0928 1.2616 0.034 Uiso 0.2889(15) 1 calc PR A 2
C17B C 0.8797(7) 0.910(2) 1.2393(11) 0.0250(14) Uani 0.2889(15) 1 d PD A 2
H17B H 0.8499 0.8363 1.252 0.03 Uiso 0.2889(15) 1 calc PR A 2
C18B C 0.9985(8) 0.8618(15) 1.3511(9) 0.0444(15) Uani 0.2889(15) 1 d PD A 2
H18D H 0.9699 0.7811 1.3603 0.067 Uiso 0.2889(15) 1 calc PR A 2
H18E H 1.0108 0.9136 1.4051 0.067 Uiso 0.2889(15) 1 calc PR A 2
H18F H 1.047 0.8367 1.3339 0.067 Uiso 0.2889(15) 1 calc PR A 2
C19 C 0.2683(2) 0.2797(3) 0.8423(2) 0.0152(7) Uani 1 1 d . . .
C20 C 0.3056(2) 0.3924(3) 0.8951(2) 0.0166(7) Uani 1 1 d . . .
C21 C 0.3242(2) 0.6356(4) 0.8922(2) 0.0237(8) Uani 1 1 d . . .
H21A H 0.3814 0.6364 0.8981 0.028 Uiso 1 1 calc R . .
H21B H 0.3128 0.6506 0.9504 0.028 Uiso 1 1 calc R . .
C22 C 0.2871(2) 0.7457(4) 0.8302(2) 0.0234(8) Uani 1 1 d . . .
H22A H 0.2463 0.7915 0.8539 0.028 Uiso 1 1 calc R . .
H22B H 0.3271 0.8124 0.8239 0.028 Uiso 1 1 calc R . .
C23 C 0.2229(2) 0.7512(3) 0.6748(2) 0.0221(8) Uani 1 1 d . . .
C24 C 0.1877(2) 0.6641(3) 0.6020(2) 0.0176(7) Uani 1 1 d . . .
C25 C 0.1574(2) 0.7134(4) 0.5122(2) 0.0260(8) Uani 1 1 d . . .
H25A H 0.1004 0.7084 0.4986 0.039 Uiso 1 1 d R . .
H25B H 0.1782 0.6582 0.4711 0.039 Uiso 1 1 d R . .
H25C H 0.1737 0.8062 0.5078 0.039 Uiso 1 1 d R . .
C26 C 0.2221(3) 0.8984(4) 0.6660(3) 0.0363(11) Uani 1 1 d . . .
H26A H 0.2591 0.9253 0.6306 0.054 Uiso 1 1 calc R . .
H26B H 0.2371 0.9392 0.7237 0.054 Uiso 1 1 calc R . .
H26C H 0.1696 0.928 0.6379 0.054 Uiso 1 1 calc R . .
C27 C 0.3546(2) 0.3744(4) 0.9854(2) 0.0270(9) Uani 1 1 d . . .
H27A H 0.3383 0.4386 1.0248 0.041 Uiso 1 1 d R . .
H27B H 0.4096 0.3892 0.9843 0.041 Uiso 1 1 d R . .
H27C H 0.3479 0.2835 1.0055 0.041 Uiso 1 1 d R . .
C28 C 0.2740(2) 0.1374(3) 0.8678(2) 0.0228(8) Uani 1 1 d . . .
H28A H 0.3013 0.0881 0.8295 0.034 Uiso 1 1 calc R . .
H28B H 0.2215 0.1005 0.8626 0.034 Uiso 1 1 calc R . .
H28C H 0.3029 0.1293 0.9281 0.034 Uiso 1 1 calc R . .
N13B N 0.1370(15) 0.524(11) 0.777(3) 0.015(2) Uani 0.2889(15) 1 d PD A 2
N14B N 0.0141(10) 0.502(2) 0.7797(15) 0.0318(19) Uani 0.2889(15) 1 d PD A 2
C29B C 0.1226(15) 0.582(2) 0.8510(16) 0.0164(16) Uani 0.2889(15) 1 d PD A 2
H29B H 0.1612 0.6209 0.8957 0.02 Uiso 0.2889(15) 1 calc PR A 2
C30B C 0.0464(16) 0.576(4) 0.8516(18) 0.023(2) Uani 0.2889(15) 1 d PD A 2
H30B H 0.0205 0.615 0.8927 0.027 Uiso 0.2889(15) 1 calc PR A 2
C31B C 0.0682(12) 0.481(2) 0.7337(14) 0.0275(17) Uani 0.2889(15) 1 d PD A 2
H31B H 0.059 0.4397 0.678 0.033 Uiso 0.2889(15) 1 calc PR A 2
C32B C -0.0697(11) 0.468(2) 0.7497(16) 0.054(2) Uani 0.2889(15) 1 d PD A 2
H32A H -0.0982 0.5462 0.7225 0.08 Uiso 0.2889(15) 1 calc PR A 2
H32B H -0.091 0.4398 0.7995 0.08 Uiso 0.2889(15) 1 calc PR A 2
H32C H -0.0751 0.395 0.7073 0.08 Uiso 0.2889(15) 1 calc PR A 2
N13 N 0.1382(6) 0.535(4) 0.7792(14) 0.015(2) Uani 0.7111(15) 1 d PDU A 1
N14 N 0.0135(4) 0.5428(7) 0.7736(5) 0.0318(19) Uani 0.7111(15) 1 d PDU A 1
C29 C 0.1267(5) 0.5539(7) 0.8624(5) 0.0164(16) Uani 0.7111(15) 1 d PDU A 1
H29 H 0.1666 0.5636 0.9133 0.02 Uiso 0.7111(15) 1 calc PR A 1
C30 C 0.0496(6) 0.5564(14) 0.8596(7) 0.023(2) Uani 0.7111(15) 1 d PDU A 1
H30 H 0.025 0.5656 0.9074 0.027 Uiso 0.7111(15) 1 calc PR A 1
C31 C 0.0678(5) 0.5285(6) 0.7269(5) 0.0275(17) Uani 0.7111(15) 1 d PDU A 1
H31 H 0.058 0.5158 0.6657 0.033 Uiso 0.7111(15) 1 calc PR A 1
C32 C -0.0721(4) 0.5368(10) 0.7382(6) 0.054(2) Uani 0.7111(15) 1 d PDU A 1
H32D H -0.091 0.6251 0.7166 0.08 Uiso 0.7111(15) 1 calc PR A 1
H32E H -0.0985 0.5093 0.7843 0.08 Uiso 0.7111(15) 1 calc PR A 1
H32F H -0.0833 0.4722 0.6905 0.08 Uiso 0.7111(15) 1 calc PR A 1
C33 C 0.3479(2) 0.3496(4) 0.6646(2) 0.0219(8) Uani 1 1 d . . .
H33 H 0.3141 0.2754 0.6497 0.026 Uiso 1 1 calc R . .
C34 C 0.4211(2) 0.3586(4) 0.6520(2) 0.0232(8) Uani 1 1 d . . .
H34 H 0.4483 0.2926 0.627 0.028 Uiso 1 1 calc R . .
C35 C 0.3931(2) 0.5434(4) 0.7123(2) 0.0189(7) Uani 1 1 d . . .
H35 H 0.3977 0.6302 0.737 0.023 Uiso 1 1 calc R . .
C36 C 0.5278(2) 0.5318(5) 0.6865(3) 0.0317(10) Uani 1 1 d . . .
H36A H 0.5273 0.6295 0.6887 0.048 Uiso 1 1 calc R . .
H36B H 0.5462 0.5027 0.635 0.048 Uiso 1 1 calc R . .
H36C H 0.5627 0.4972 0.7389 0.048 Uiso 1 1 calc R . .
N1 N 0.80498(19) 0.9800(3) 0.99764(18) 0.0195(6) Uani 1 1 d . A .
N2 N 0.74239(19) 0.8186(3) 1.08174(19) 0.0196(6) Uani 1 1 d . A .
N3 N 0.69601(17) 0.9908(3) 1.17804(18) 0.0180(6) Uani 1 1 d . A .
N4 N 0.75315(18) 1.1882(3) 1.11919(18) 0.0171(6) Uani 1 1 d . A .
N9 N 0.22928(17) 0.3174(3) 0.76554(17) 0.0140(6) Uani 1 1 d . A .
N10 N 0.29227(17) 0.5057(3) 0.85769(17) 0.0162(6) Uani 1 1 d . A .
N11 N 0.25264(17) 0.6874(3) 0.74486(18) 0.0175(6) Uani 1 1 d . A .
N12 N 0.18632(16) 0.5390(3) 0.62435(18) 0.0150(6) Uani 1 1 d . A .
N15 N 0.33027(17) 0.4669(3) 0.70305(18) 0.0159(6) Uani 1 1 d . A .
N16 N 0.44895(17) 0.4811(3) 0.68210(19) 0.0209(6) Uani 1 1 d . . .
O1 O 0.83326(18) 1.0717(2) 0.95370(17) 0.0292(7) Uani 1 1 d . A .
O2 O 0.78508(15) 1.2868(2) 1.08418(15) 0.0201(5) Uani 1 1 d . A .
O3 O 0.19413(14) 0.2246(2) 0.71155(15) 0.0162(5) Uani 1 1 d . . .
O4 O 0.15776(15) 0.4501(2) 0.56492(15) 0.0180(5) Uani 1 1 d . . .
O5 O 0.60733(19) 0.4690(3) 1.00486(18) 0.0353(7) Uani 1 1 d . . .
O6 O 0.60595(18) 0.6384(3) 0.9033(2) 0.0380(7) Uani 1 1 d . . .
O7 O 0.52215(18) 0.6482(3) 1.0006(2) 0.0408(8) Uani 1 1 d . . .
O8 O 0.5009(2) 0.4888(5) 0.8884(2) 0.0687(13) Uani 1 1 d . . .
O9 O 0.4163(3) 0.8543(4) 0.6997(3) 0.0784(14) Uani 1 1 d . . .
O10 O 0.5036(3) 0.8562(4) 0.6083(3) 0.0687(12) Uani 1 1 d . . .
O11 O 0.4766(2) 1.0496(3) 0.6759(3) 0.0599(11) Uani 1 1 d . . .
O12 O 0.3817(2) 0.9576(5) 0.5667(3) 0.0809(14) Uani 1 1 d . . .
Cl1 Cl 0.55943(6) 0.56078(10) 0.94870(6) 0.0262(2) Uani 1 1 d . . .
Cl2 Cl 0.44366(7) 0.93199(11) 0.63798(7) 0.0367(2) Uani 1 1 d . . .
Co1 Co 0.75118(3) 1.00357(4) 1.09029(3) 0.01574(10) Uani 1 1 d . . .
Co2 Co 0.23589(3) 0.50425(4) 0.74311(3) 0.01295(9) Uani 1 1 d . . .
Zn1 Zn 0.83135(3) 1.26301(4) 0.98112(3) 0.03295(12) Uani 1 1 d . . .
Zn2 Zn 0.13203(3) 0.26379(4) 0.59259(3) 0.02152(9) Uani 1 1 d . . .
Br1 Br 0.95545(6) 1.33990(10) 1.01297(8) 0.0553(3) Uani 0.7111(15) 1 d P A 1
Br2 Br 0.74702(7) 1.36603(7) 0.85563(5) 0.0424(3) Uani 0.7111(15) 1 d P A 1
Br2B Br 0.79140(17) 1.3699(2) 0.86040(13) 0.0424(3) Uani 0.2889(15) 1 d P A 2
Br1B Br 0.97129(16) 1.3375(3) 1.05716(19) 0.0553(3) Uani 0.2889(15) 1 d P A 2
Br3 Br 0.17658(4) 0.13142(4) 0.48925(3) 0.04618(14) Uani 1 1 d . . .
Br4 Br 0.00020(3) 0.23793(6) 0.59718(4) 0.05813(17) Uani 1 1 d . . .

loop_
_atom_site_aniso_label
_atom_site_aniso_U_11
_atom_site_aniso_U_22
_atom_site_aniso_U_33
_atom_site_aniso_U_23
_atom_site_aniso_U_13
_atom_site_aniso_U_12
C1 0.026(2) 0.0175(16) 0.0133(16) -0.0030(13) -0.0003(14) 0.0091(15)
C2 0.028(2) 0.0129(16) 0.0191(17) -0.0018(14) 0.0026(15) 0.0050(15)
C3 0.034(2) 0.0139(16) 0.0201(17) 0.0035(14) 0.0103(15) 0.0024(15)
C4 0.039(2) 0.0166(18) 0.029(2) 0.0024(16) 0.0148(18) -0.0012(17)
C5 0.0197(18) 0.0187(17) 0.0138(15) 0.0026(13) 0.0038(14) 0.0054(14)
C6 0.0182(18) 0.0173(16) 0.0161(16) -0.0019(13) 0.0053(13) 0.0018(14)
C7 0.023(2) 0.0179(17) 0.0175(16) -0.0049(14) 0.0055(14) 0.0019(14)
C8 0.026(2) 0.0231(18) 0.0190(17) -0.0020(14) 0.0116(15) -0.0004(16)
C9 0.025(2) 0.0151(17) 0.029(2) -0.0055(15) 0.0013(16) 0.0041(15)
C10 0.040(2) 0.0253(19) 0.0207(18) -0.0018(16) 0.0091(17) 0.0148(18)
N5 0.027(3) 0.013(4) 0.017(3) -0.006(5) 0.006(2) 0.003(3)
N6 0.021(3) 0.032(5) 0.014(3) -0.006(2) 0.0053(19) 0.005(3)
C11 0.029(4) 0.019(4) 0.021(3) 0.001(3) -0.001(3) 0.004(3)
C12 0.032(4) 0.027(5) 0.028(3) 0.003(4) 0.003(3) 0.006(4)
C13 0.028(3) 0.024(5) 0.017(3) -0.001(3) 0.012(3) 0.006(4)
C14 0.029(3) 0.036(3) 0.037(3) -0.001(3) -0.001(2) 0.001(3)
N5B 0.027(3) 0.013(4) 0.017(3) -0.006(5) 0.006(2) 0.003(3)
N6B 0.021(3) 0.032(5) 0.014(3) -0.006(2) 0.0053(19) 0.005(3)
C11B 0.029(4) 0.019(4) 0.021(3) 0.001(3) -0.001(3) 0.004(3)
C12B 0.032(4) 0.027(5) 0.028(3) 0.003(4) 0.003(3) 0.006(4)
C13B 0.028(3) 0.024(5) 0.017(3) -0.001(3) 0.012(3) 0.006(4)
C14B 0.029(3) 0.036(3) 0.037(3) -0.001(3) -0.001(2) 0.001(3)
N7 0.022(4) 0.014(4) 0.0153(16) 0.000(3) 0.007(3) 0.0025(18)
N8 0.028(3) 0.036(3) 0.031(3) -0.012(3) 0.007(2) 0.001(3)
C15 0.033(3) 0.026(3) 0.014(3) 0.002(2) 0.000(2) 0.007(3)
C16 0.035(4) 0.033(3) 0.015(3) 0.001(2) -0.003(3) 0.004(3)
C17 0.025(3) 0.021(2) 0.029(3) -0.005(2) 0.006(2) 0.006(3)
C18 0.023(3) 0.058(4) 0.051(4) -0.012(3) 0.006(3) -0.010(3)
N7B 0.022(4) 0.014(4) 0.0153(16) 0.000(3) 0.007(3) 0.0025(18)
N8B 0.028(3) 0.036(3) 0.031(3) -0.012(3) 0.007(2) 0.001(3)
C15B 0.033(3) 0.026(3) 0.014(3) 0.002(2) 0.000(2) 0.007(3)
C16B 0.035(4) 0.033(3) 0.015(3) 0.001(2) -0.003(3) 0.004(3)
C17B 0.025(3) 0.021(2) 0.029(3) -0.005(2) 0.006(2) 0.006(3)
C18B 0.023(3) 0.058(4) 0.051(4) -0.012(3) 0.006(3) -0.010(3)
C19 0.0182(18) 0.0168(16) 0.0103(15) 0.0002(12) 0.0026(13) 0.0002(13)
C20 0.0160(17) 0.0229(17) 0.0112(15) -0.0036(13) 0.0037(13) 0.0009(14)
C21 0.031(2) 0.0196(18) 0.0192(18) -0.0063(15) 0.0030(16) -0.0042(16)
C22 0.035(2) 0.0189(17) 0.0158(17) -0.0031(14) 0.0055(15) -0.0043(16)
C23 0.030(2) 0.0138(16) 0.0238(18) 0.0009(15) 0.0096(15) -0.0010(15)
C24 0.0191(19) 0.0161(16) 0.0185(17) 0.0025(13) 0.0058(14) 0.0026(14)
C25 0.031(2) 0.0229(18) 0.0250(19) 0.0090(15) 0.0079(17) 0.0000(16)
C26 0.058(3) 0.0144(18) 0.031(2) 0.0000(16) -0.001(2) -0.0042(19)
C27 0.035(2) 0.028(2) 0.0154(17) 0.0020(15) -0.0016(16) -0.0041(17)
C28 0.036(2) 0.0164(16) 0.0153(16) 0.0046(14) 0.0026(15) 0.0044(16)
N13B 0.0201(15) 0.015(7) 0.0121(17) 0.0001(14) 0.0067(12) 0.0017(13)
N14B 0.0172(17) 0.054(5) 0.025(2) -0.004(3) 0.0051(15) 0.001(3)
C29B 0.023(2) 0.016(4) 0.010(3) 0.003(3) 0.0035(19) 0.003(3)
C30B 0.027(2) 0.025(5) 0.017(3) 0.001(3) 0.0077(19) 0.006(2)
C31B 0.023(2) 0.046(5) 0.014(2) -0.005(3) 0.0055(17) 0.002(3)
C32B 0.021(2) 0.103(6) 0.038(3) -0.013(5) 0.011(2) 0.004(4)
N13 0.0201(15) 0.015(7) 0.0121(17) 0.0001(14) 0.0067(12) 0.0017(13)
N14 0.0172(17) 0.054(5) 0.025(2) -0.004(3) 0.0051(15) 0.001(3)
C29 0.023(2) 0.016(4) 0.010(3) 0.003(3) 0.0035(19) 0.003(3)
C30 0.027(2) 0.025(5) 0.017(3) 0.001(3) 0.0077(19) 0.006(2)
C31 0.023(2) 0.046(5) 0.014(2) -0.005(3) 0.0055(17) 0.002(3)
C32 0.021(2) 0.103(6) 0.038(3) -0.013(5) 0.011(2) 0.004(4)
C33 0.028(2) 0.0168(17) 0.0210(18) -0.0042(14) 0.0065(16) 0.0016(15)
C34 0.026(2) 0.0239(18) 0.0205(18) -0.0016(15) 0.0079(15) 0.0036(16)
C35 0.0214(19) 0.0217(17) 0.0146(16) -0.0028(13) 0.0060(14) 0.0002(14)
C36 0.020(2) 0.051(3) 0.027(2) -0.0085(19) 0.0101(17) -0.0123(19)
N1 0.0292(18) 0.0159(14) 0.0152(14) 0.0048(12) 0.0087(12) 0.0067(13)
N2 0.0284(18) 0.0139(14) 0.0172(15) -0.0004(12) 0.0064(13) -0.0001(13)
N3 0.0233(16) 0.0160(14) 0.0146(13) 0.0016(12) 0.0040(12) 0.0041(12)
N4 0.0246(16) 0.0143(13) 0.0131(14) 0.0034(11) 0.0052(12) 0.0038(12)
N9 0.0143(15) 0.0161(13) 0.0119(13) 0.0011(11) 0.0033(11) -0.0022(11)
N10 0.0182(15) 0.0178(14) 0.0119(13) -0.0037(12) 0.0015(11) -0.0022(12)
N11 0.0225(17) 0.0136(13) 0.0171(15) -0.0027(12) 0.0059(13) -0.0004(12)
N12 0.0135(14) 0.0181(14) 0.0141(13) 0.0011(11) 0.0045(11) -0.0001(11)
N15 0.0180(16) 0.0161(14) 0.0134(13) -0.0002(11) 0.0026(12) -0.0007(12)
N16 0.0156(15) 0.0292(17) 0.0187(15) -0.0033(13) 0.0054(12) -0.0050(13)
O1 0.0528(19) 0.0174(12) 0.0252(14) 0.0050(11) 0.0257(13) 0.0103(12)
O2 0.0297(14) 0.0142(12) 0.0193(12) -0.0006(10) 0.0119(11) -0.0011(10)
O3 0.0244(13) 0.0120(11) 0.0112(11) -0.0019(9) 0.0015(10) -0.0037(10)
O4 0.0255(14) 0.0149(11) 0.0114(11) -0.0025(9) -0.0011(10) -0.0033(10)
O5 0.052(2) 0.0308(15) 0.0244(14) 0.0102(12) 0.0112(14) 0.0119(14)
O6 0.0369(18) 0.0373(17) 0.0461(18) 0.0175(14) 0.0226(14) 0.0009(14)
O7 0.0381(18) 0.0407(18) 0.0509(19) 0.0143(15) 0.0258(15) 0.0126(14)
O8 0.045(2) 0.131(4) 0.0270(17) -0.011(2) -0.0004(15) -0.046(2)
O9 0.083(3) 0.066(3) 0.099(3) 0.031(2) 0.047(3) -0.012(2)
O10 0.080(3) 0.081(3) 0.050(2) -0.012(2) 0.024(2) 0.008(2)
O11 0.060(2) 0.0308(18) 0.083(3) -0.0102(18) 0.003(2) -0.0180(17)
O12 0.059(3) 0.126(4) 0.044(2) -0.013(3) -0.0215(19) 0.003(3)
Cl1 0.0238(5) 0.0318(5) 0.0223(4) 0.0080(4) 0.0034(4) -0.0054(4)
Cl2 0.0460(7) 0.0338(5) 0.0264(5) 0.0003(4) -0.0014(5) -0.0143(5)
Co1 0.0251(3) 0.0113(2) 0.0121(2) -0.00007(18) 0.00678(18) 0.00469(19)
Co2 0.0160(2) 0.0121(2) 0.0108(2) 0.00002(17) 0.00284(17) 0.00001(18)
Zn1 0.0615(4) 0.0162(2) 0.0310(2) 0.00309(19) 0.0319(2) 0.0043(2)
Zn2 0.0292(2) 0.0180(2) 0.01423(19) 0.00218(17) -0.00236(17) -0.00735(19)
Br1 0.0424(5) 0.0734(4) 0.0591(7) -0.0062(6) 0.0308(5) -0.0187(4)
Br2 0.0934(8) 0.0175(2) 0.0130(2) 0.00073(18) 0.0039(5) 0.0153(5)
Br2B 0.0934(8) 0.0175(2) 0.0130(2) 0.00073(18) 0.0039(5) 0.0153(5)
Br1B 0.0424(5) 0.0734(4) 0.0591(7) -0.0062(6) 0.0308(5) -0.0187(4)
Br3 0.1029(4) 0.01805(19) 0.01868(19) -0.00041(16) 0.0155(2) 0.0033(2)
Br4 0.0253(2) 0.0699(4) 0.0697(3) 0.0385(3) -0.0110(2) -0.0212(2)

loop_
_atom_type_symbol
_atom_type_description
_atom_type_scat_dispersion_real
_atom_type_scat_dispersion_imag
_atom_type_scat_source
C C 0.0033 0.0016 'International Tables Vol C Tables 4.2.6.8 and 6.1.1.4'
H H 0 0 'International Tables Vol C Tables 4.2.6.8 and 6.1.1.4'
N N 0.0061 0.0033 'International Tables Vol C Tables 4.2.6.8 and 6.1.1.4'
O O 0.0106 0.006 'International Tables Vol C Tables 4.2.6.8 and 6.1.1.4'
Cl Cl 0.1484 0.1585 'International Tables Vol C Tables 4.2.6.8 and 6.1.1.4'
Co Co 0.3494 0.9721 'International Tables Vol C Tables 4.2.6.8 and 6.1.1.4'
Zn Zn 0.2839 1.4301 'International Tables Vol C Tables 4.2.6.8 and 6.1.1.4'
Br Br -0.2901 2.4595 'International Tables Vol C Tables 4.2.6.8 and 6.1.1.4'

loop_
_geom_angle_atom_site_label_1
_geom_angle_atom_site_label_2
_geom_angle_atom_site_label_3
_geom_angle
N1 C1 C2 113.3(3)
N1 C1 C10 122.1(3)
C2 C1 C10 124.6(3)
N2 C2 C1 113.2(3)
N2 C2 C9 125.4(3)
C1 C2 C9 121.4(3)
N2 C3 C4 109.3(3)
N2 C3 H3A 109.8
C4 C3 H3A 109.8
N2 C3 H3B 109.8
C4 C3 H3B 109.8
H3A C3 H3B 108.3
N3 C4 C3 109.2(3)
N3 C4 H4A 109.8
C3 C4 H4A 109.8
N3 C4 H4B 109.8
C3 C4 H4B 109.8
H4A C4 H4B 108.3
N3 C5 C6 113.4(3)
N3 C5 C8 124.4(3)
C6 C5 C8 122.2(3)
N4 C6 C5 113.1(3)
N4 C6 C7 121.3(3)
C5 C6 C7 125.6(3)
C6 C7 H7A 109.5
C6 C7 H7B 109.5
H7A C7 H7B 109.5
C6 C7 H7C 109.5
H7A C7 H7C 109.5
H7B C7 H7C 109.5
C5 C8 H8A 109.5
C5 C8 H8B 109.5
H8A C8 H8B 109.5
C5 C8 H8C 109.5
H8A C8 H8C 109.5
H8B C8 H8C 109.5
C2 C9 H9A 109.5
C2 C9 H9B 109.5
H9A C9 H9B 109.5
C2 C9 H9C 109.5
H9A C9 H9C 109.5
H9B C9 H9C 109.5
C1 C10 H10A 109.5
C1 C10 H10B 109.5
H10A C10 H10B 109.5
C1 C10 H10C 109.5
H10A C10 H10C 109.5
H10B C10 H10C 109.5
C13 N5 C11 105.7(6)
C13 N5 Co1 127.3(13)
C11 N5 Co1 126.9(10)
C13 N6 C12 108.8(7)
C13 N6 C14 126.1(7)
C12 N6 C14 124.9(7)
C12 C11 N5 108.3(7)
C12 C11 H11 125.9
N5 C11 H11 125.9
N6 C12 C11 106.1(7)
N6 C12 H12 127
C11 C12 H12 127
N5 C13 N6 111.0(8)
N5 C13 H13 124.5
N6 C13 H13 124.5
C13B N5B C11B 105.3(15)
C13B N5B Co1 127(3)
C11B N5B Co1 127(3)
C13B N6B C12B 109.2(18)
C13B N6B C14B 127(2)
C12B N6B C14B 124.2(18)
C12B C11B N5B 108(2)
C12B C11B H11B 125.9
N5B C11B H11B 125.9
N6B C12B C11B 105.0(18)
N6B C12B H12B 127.5
C11B C12B H12B 127.5
N5B C13B N6B 111.6(18)
N5B C13B H13B 124.2
N6B C13B H13B 124.2
N6B C14B H14D 109.5
N6B C14B H14E 109.5
H14D C14B H14E 109.5
N6B C14B H14F 109.5
H14D C14B H14F 109.5
H14E C14B H14F 109.5
C17 N7 C15 106.3(4)
C17 N7 Co1 123.9(11)
C15 N7 Co1 129.6(13)
C17 N8 C16 107.9(6)
C17 N8 C18 125.6(7)
C16 N8 C18 126.3(7)
C16 C15 N7 108.9(7)
C16 C15 H15 125.6
N7 C15 H15 125.6
C15 C16 N8 107.1(6)
C15 C16 H16 126.5
N8 C16 H16 126.5
N7 C17 N8 109.8(8)
N7 C17 H17 125.1
N8 C17 H17 125.1
C17B N7B C15B 106.3(4)
C17B N7B Co1 127.3(18)
C15B N7B Co1 126.3(13)
C17B N8B C16B 107.9(7)
C17B N8B C18B 125.4(8)
C16B N8B C18B 126.2(7)
C16B C15B N7B 108.9(7)
C16B C15B H15B 125.6
N7B C15B H15B 125.6
C15B C16B N8B 107.1(6)
C15B C16B H16B 126.4
N8B C16B H16B 126.4
N7B C17B N8B 109.8(8)
N7B C17B H17B 125.1
N8B C17B H17B 125.1
N8B C18B H18D 109.5
N8B C18B H18E 109.5
H18D C18B H18E 109.5
N8B C18B H18F 109.5
H18D C18B H18F 109.5
H18E C18B H18F 109.5
N9 C19 C20 112.4(3)
N9 C19 C28 121.3(3)
C20 C19 C28 126.3(3)
N10 C20 C19 114.0(3)
N10 C20 C27 123.6(3)
C19 C20 C27 122.5(3)
N10 C21 C22 109.0(3)
N10 C21 H21A 109.9
C22 C21 H21A 109.9
N10 C21 H21B 109.9
C22 C21 H21B 109.9
H21A C21 H21B 108.3
N11 C22 C21 109.5(3)
N11 C22 H22A 109.8
C21 C22 H22A 109.8
N11 C22 H22B 109.8
C21 C22 H22B 109.8
H22A C22 H22B 108.2
N11 C23 C24 113.6(3)
N11 C23 C26 124.7(3)
C24 C23 C26 121.6(3)
N12 C24 C23 112.9(3)
N12 C24 C25 123.6(3)
C23 C24 C25 123.4(3)
C24 C25 H25A 109.5
C24 C25 H25B 109.5
H25A C25 H25B 109.5
C24 C25 H25C 109.5
H25A C25 H25C 109.5
H25B C25 H25C 109.5
C23 C26 H26A 109.5
C23 C26 H26B 109.5
H26A C26 H26B 109.5
C23 C26 H26C 109.5
H26A C26 H26C 109.5
H26B C26 H26C 109.5
C20 C27 H27A 109.5
C20 C27 H27B 109.5
H27A C27 H27B 109.5
C20 C27 H27C 109.5
H27A C27 H27C 109.5
H27B C27 H27C 109.5
C19 C28 H28A 109.5
C19 C28 H28B 109.5
H28A C28 H28B 109.5
C19 C28 H28C 109.5
H28A C28 H28C 109.5
H28B C28 H28C 109.5
C31B N13B C29B 105.2(14)
C31B N13B Co2 127(2)
C29B N13B Co2 128.1(18)
C31B N14B C30B 108.6(13)
C31B N14B C32B 124.4(17)
C30B N14B C32B 126.4(17)
C30B C29B N13B 110.6(15)
C30B C29B H29B 124.7
N13B C29B H29B 124.7
C29B C30B N14B 104.8(14)
C29B C30B H30B 127.6
N14B C30B H30B 127.6
N13B C31B N14B 110.3(14)
N13B C31B H31B 124.9
N14B C31B H31B 124.9
N14B C32B H32A 109.5
N14B C32B H32B 109.5
H32A C32B H32B 109.5
N14B C32B H32C 109.5
H32A C32B H32C 109.5
H32B C32B H32C 109.5
C31 N13 C29 106.8(6)
C31 N13 Co2 124.9(9)
C29 N13 Co2 128.0(12)
C31 N14 C30 108.7(6)
C31 N14 C32 125.1(7)
C30 N14 C32 126.1(7)
C30 C29 N13 108.7(7)
C30 C29 H29 125.7
N13 C29 H29 125.7
C29 C30 N14 106.3(6)
C29 C30 H30 126.8
N14 C30 H30 126.8
N14 C31 N13 109.5(7)
N14 C31 H31 125.3
N13 C31 H31 125.3
C34 C33 N15 108.5(3)
C34 C33 H33 125.8
N15 C33 H33 125.8
C33 C34 N16 107.0(3)
C33 C34 H34 126.5
N16 C34 H34 126.5
N15 C35 N16 110.4(3)
N15 C35 H35 124.8
N16 C35 H35 124.8
N16 C36 H36A 109.5
N16 C36 H36B 109.5
H36A C36 H36B 109.5
N16 C36 H36C 109.5
H36A C36 H36C 109.5
H36B C36 H36C 109.5
O1 N1 C1 118.0(3)
O1 N1 Co1 128.3(2)
C1 N1 Co1 113.7(2)
C2 N2 C3 126.4(3)
C2 N2 Co1 116.9(3)
C3 N2 Co1 116.1(2)
C5 N3 C4 127.1(3)
C5 N3 Co1 116.8(2)
C4 N3 Co1 115.7(2)
C6 N4 O2 117.9(3)
C6 N4 Co1 113.9(2)
O2 N4 Co1 128.2(2)
C19 N9 O3 118.1(3)
C19 N9 Co2 114.3(2)
O3 N9 Co2 127.5(2)
C20 N10 C21 126.6(3)
C20 N10 Co2 116.6(2)
C21 N10 Co2 116.4(2)
C23 N11 C22 126.8(3)
C23 N11 Co2 116.4(2)
C22 N11 Co2 116.0(2)
C24 N12 O4 119.1(3)
C24 N12 Co2 114.0(2)
O4 N12 Co2 126.6(2)
C35 N15 C33 106.2(3)
C35 N15 Co2 127.1(2)
C33 N15 Co2 126.5(2)
C35 N16 C34 107.9(3)
C35 N16 C36 125.5(3)
C34 N16 C36 126.4(3)
N1 O1 Zn1 122.8(2)
N4 O2 Zn1 122.69(19)
N9 O3 Zn2 123.53(19)
N12 O4 Zn2 123.44(19)
O5 Cl1 O6 109.79(19)
O5 Cl1 O8 109.3(2)
O6 Cl1 O8 110.4(2)
O5 Cl1 O7 108.65(18)
O6 Cl1 O7 109.25(19)
O8 Cl1 O7 109.3(2)
O11 Cl2 O9 110.1(3)
O11 Cl2 O12 111.5(3)
O9 Cl2 O12 109.3(3)
O11 Cl2 O10 108.5(3)
O9 Cl2 O10 108.1(3)
O12 Cl2 O10 109.2(3)
N3 Co1 N2 86.37(13)
N3 Co1 N4 82.80(12)
N2 Co1 N4 168.94(13)
N3 Co1 N7 90.2(10)
N2 Co1 N7 89.1(5)
N4 Co1 N7 88.7(7)
N3 Co1 N5 89.8(16)
N2 Co1 N5 94.1(6)
N4 Co1 N5 88.1(7)
N7 Co1 N5 176.8(8)
N3 Co1 N1 168.82(13)
N2 Co1 N1 82.47(13)
N4 Co1 N1 108.38(12)
N7 Co1 N1 90.2(10)
N5 Co1 N1 90.4(16)
N3 Co1 N5B 89(4)
N2 Co1 N5B 89.6(14)
N4 Co1 N5B 92.4(17)
N7 Co1 N5B 179(2)
N5 Co1 N5B 4.5(19)
N1 Co1 N5B 90(4)
N3 Co1 N7B 93(2)
N2 Co1 N7B 93.7(12)
N4 Co1 N7B 84.7(16)
N7 Co1 N7B 5.3(10)
N5 Co1 N7B 171.8(9)
N1 Co1 N7B 88(3)
N5B Co1 N7B 176(2)
N11 Co2 N10 85.89(12)
N11 Co2 N9 168.37(12)
N10 Co2 N9 82.49(12)
N11 Co2 N12 82.68(12)
N10 Co2 N12 168.23(12)
N9 Co2 N12 108.95(12)
N11 Co2 N15 92.99(12)
N10 Co2 N15 90.11(12)
N9 Co2 N15 87.75(12)
N12 Co2 N15 87.67(12)
N11 Co2 N13B 92(3)
N10 Co2 N13B 93.2(15)
N9 Co2 N13B 88(3)
N12 Co2 N13B 90(2)
N15 Co2 N13B 174(2)
N11 Co2 N13 89.2(12)
N10 Co2 N13 92.0(6)
N9 Co2 N13 90.5(14)
N12 Co2 N13 90.6(8)
N15 Co2 N13 177.0(6)
N13B Co2 N13 3(4)
O1 Zn1 O2 109.08(10)
O1 Zn1 Br2B 107.89(10)
O2 Zn1 Br2B 123.22(10)
O1 Zn1 Br1 108.63(10)
O2 Zn1 Br1 108.78(8)
Br2B Zn1 Br1 98.18(8)
O1 Zn1 Br2 105.75(9)
O2 Zn1 Br2 109.25(8)
Br2B Zn1 Br2 18.05(7)
Br1 Zn1 Br2 115.20(4)
O1 Zn1 Br1B 108.77(12)
O2 Zn1 Br1B 95.80(10)
Br2B Zn1 Br1B 111.05(9)
Br1 Zn1 Br1B 14.30(5)
Br2 Zn1 Br1B 127.11(7)
O4 Zn2 O3 106.62(9)
O4 Zn2 Br4 112.45(8)
O3 Zn2 Br4 107.12(7)
O4 Zn2 Br3 104.61(7)
O3 Zn2 Br3 109.98(7)
Br4 Zn2 Br3 115.73(3)

loop_
_geom_bond_atom_site_label_1
_geom_bond_atom_site_label_2
_geom_bond_distance
C1 N1 1.311(4)
C1 C2 1.467(5)
C1 C10 1.497(5)
C2 N2 1.275(5)
C2 C9 1.487(5)
C3 N2 1.468(5)
C3 C4 1.532(5)
C3 H3A 0.99
C3 H3B 0.99
C4 N3 1.473(5)
C4 H4A 0.99
C4 H4B 0.99
C5 N3 1.279(4)
C5 C6 1.463(5)
C5 C8 1.487(5)
C6 N4 1.310(4)
C6 C7 1.487(5)
C7 H7A 0.98
C7 H7B 0.98
C7 H7C 0.98
C8 H8A 0.98
C8 H8B 0.98
C8 H8C 0.98
C9 H9A 0.98
C9 H9B 0.98
C9 H9C 0.98
C10 H10A 0.98
C10 H10B 0.98
C10 H10C 0.98
N5 C13 1.316(14)
N5 C11 1.392(15)
N5 Co1 1.913(10)
N6 C13 1.333(9)
N6 C12 1.348(8)
N6 C14 1.424(9)
C11 C12 1.373(11)
C11 H11 0.95
C12 H12 0.95
C13 H13 0.95
C14 H14A 0.98
C14 H14B 0.98
C14 H14C 0.98
N5B C13B 1.31(3)
N5B C11B 1.39(3)
N5B Co1 1.97(2)
N6B C13B 1.323(19)
N6B C12B 1.355(15)
N6B C14B 1.458(17)
C11B C12B 1.39(2)
C11B H11B 0.95
C12B H12B 0.95
C13B H13B 0.95
C14B H14D 0.98
C14B H14E 0.98
C14B H14F 0.98
N7 C17 1.333(18)
N7 C15 1.364(17)
N7 Co1 1.911(4)
N8 C17 1.338(8)
N8 C16 1.351(7)
N8 C18 1.444(9)
C15 C16 1.346(9)
C15 H15 0.95
C16 H16 0.95
C17 H17 0.95
C18 H18A 0.98
C18 H18B 0.98
C18 H18C 0.98
N7B C17B 1.332(18)
N7B C15B 1.364(17)
N7B Co1 2.039(11)
N8B C17B 1.338(8)
N8B C16B 1.351(7)
N8B C18B 1.445(9)
C15B C16B 1.346(9)
C15B H15B 0.95
C16B H16B 0.95
C17B H17B 0.95
C18B H18D 0.98
C18B H18E 0.98
C18B H18F 0.98
C19 N9 1.312(4)
C19 C20 1.471(5)
C19 C28 1.479(5)
C20 N10 1.278(4)
C20 C27 1.507(5)
C21 N10 1.475(4)
C21 C22 1.525(5)
C21 H21A 0.99
C21 H21B 0.99
C22 N11 1.472(4)
C22 H22A 0.99
C22 H22B 0.99
C23 N11 1.285(5)
C23 C24 1.469(5)
C23 C26 1.482(5)
C24 N12 1.304(4)
C24 C25 1.485(5)
C25 H25A 0.98
C25 H25B 0.98
C25 H25C 0.98
C26 H26A 0.98
C26 H26B 0.98
C26 H26C 0.98
C27 H27A 0.98
C27 H27B 0.98
C27 H27C 0.98
C28 H28A 0.98
C28 H28B 0.98
C28 H28C 0.98
N13B C31B 1.328(18)
N13B C29B 1.376(18)
N13B Co2 1.93(2)
N14B C31B 1.330(14)
N14B C30B 1.374(16)
N14B C32B 1.485(14)
C29B C30B 1.342(15)
C29B H29B 0.95
C30B H30B 0.95
C31B H31B 0.95
C32B H32A 0.98
C32B H32B 0.98
C32B H32C 0.98
N13 C31 1.333(13)
N13 C29 1.382(13)
N13 Co2 1.944(10)
N14 C31 1.332(7)
N14 C30 1.374(9)
N14 C32 1.489(8)
C29 C30 1.346(7)
C29 H29 0.95
C30 H30 0.95
C31 H31 0.95
C32 H32D 0.98
C32 H32E 0.98
C32 H32F 0.98
C33 C34 1.345(5)
C33 N15 1.387(4)
C33 H33 0.95
C34 N16 1.368(5)
C34 H34 0.95
C35 N15 1.326(4)
C35 N16 1.334(5)
C35 H35 0.95
C36 N16 1.463(5)
C36 H36A 0.98
C36 H36B 0.98
C36 H36C 0.98
N1 O1 1.311(4)
N1 Co1 1.915(3)
N2 Co1 1.863(3)
N3 Co1 1.854(3)
N4 O2 1.315(4)
N4 Co1 1.904(3)
N9 O3 1.321(4)
N9 Co2 1.914(3)
N10 Co2 1.864(3)
N11 Co2 1.859(3)
N12 O4 1.312(4)
N12 Co2 1.919(3)
N15 Co2 1.932(3)
O1 Zn1 1.967(3)
O2 Zn1 1.979(2)
O3 Zn2 1.995(2)
O4 Zn2 1.991(2)
O5 Cl1 1.421(3)
O6 Cl1 1.426(3)
O7 Cl1 1.447(3)
O8 Cl1 1.436(3)
O9 Cl2 1.407(4)
O10 Cl2 1.455(4)
O11 Cl2 1.391(3)
O12 Cl2 1.410(4)
Zn1 Br2B 2.165(2)
Zn1 Br1 2.2652(12)
Zn1 Br2 2.4323(11)
Zn1 Br1B 2.603(3)
Zn2 Br4 2.3469(8)
Zn2 Br3 2.3592(7)
